data_7701338
loop_
_publ_author_name
'Kodrin, Ivan'
'Borovina, Mladen'
'\<Smital, Luka'
'Vald\'es-Mart\'inez, Jes\'us'
'Aaker\"oy, Christer B'
'\/Dakovi\'c, Marijana'

_publ_section_title
;
 Exploring and predicting intermolecular binding preferences in
 crystalline Cu(ii) coordination complexes.
;
_journal_name_full 'Dalton transactions (Cambridge, England : 2003)'
_journal_paper_doi 10.1039/c9dt03346g
_journal_year 2019
_chemical_formula_moiety 'C24 H18 Cu F12 N4 O6'
_chemical_formula_sum 'C24 H18 Cu F12 N4 O6'
_chemical_formula_weight 749.96
_space_group_crystal_system triclinic
_space_group_IT_number 2
_space_group_name_Hall '-P 1'
_space_group_name_H-M_alt 'P -1'
_symmetry_space_group_name_Hall '-P 1'
_symmetry_space_group_name_H-M 'P -1'
_atom_sites_solution_hydrogens mixed
_atom_sites_solution_primary dual
_audit_creation_date 2019-07-11
_audit_creation_method
;
Olex2 1.2
(compiled 2018.05.29 svn.r3508 for OlexSys, GUI svn.r5506)
;
_audit_update_record
;
2019-07-23 deposited with the CCDC.    2019-09-30 downloaded from the CCDC.
;
_cell_angle_alpha 96.577(5)
_cell_angle_beta 106.692(6)
_cell_angle_gamma 102.284(5)
_cell_formula_units_Z 1
_cell_length_a 8.5710(4)
_cell_length_b 8.6068(5)
_cell_length_c 10.9486(6)
_cell_measurement_reflns_used 2386
_cell_measurement_temperature 296
_cell_measurement_theta_max 29.7600
_cell_measurement_theta_min 3.8340
_cell_volume 742.49(8)
_computing_cell_refinement 'CrysAlisPro 1.171.39.46 (Rigaku OD, 2018)'
_computing_data_collection 'CrysAlisPro 1.171.39.46 (Rigaku OD, 2018)'
_computing_data_reduction 'CrysAlisPro 1.171.39.46 (Rigaku OD, 2018)'
_computing_molecular_graphics 'Olex2 (Dolomanov et al., 2009)'
_computing_publication_material 'Olex2 (Dolomanov et al., 2009)'
_computing_structure_refinement 'ShelXL (Sheldrick, 2015)'
_computing_structure_solution 'ShelXT (Sheldrick, 2015)'
_diffrn_ambient_temperature 296
_diffrn_detector_area_resol_mean 16.3426
_diffrn_measured_fraction_theta_full 0.997
_diffrn_measured_fraction_theta_max 0.998
_diffrn_measurement_device_type 'Xcalibur, Sapphire3'
_diffrn_measurement_method '\w scans'
_diffrn_radiation_type MoK\a
_diffrn_radiation_wavelength 0.71073
_diffrn_reflns_av_R_equivalents 0.0193
_diffrn_reflns_av_unetI/netI 0.0303
_diffrn_reflns_Laue_measured_fraction_full 0.997
_diffrn_reflns_Laue_measured_fraction_max 0.998
_diffrn_reflns_limit_h_max 11
_diffrn_reflns_limit_h_min -11
_diffrn_reflns_limit_k_max 11
_diffrn_reflns_limit_k_min -11
_diffrn_reflns_limit_l_max 14
_diffrn_reflns_limit_l_min -14
_diffrn_reflns_number 7122
_diffrn_reflns_point_group_measured_fraction_full 0.997
_diffrn_reflns_point_group_measured_fraction_max 0.998
_diffrn_reflns_theta_full 25.242
_diffrn_reflns_theta_max 27.998
_diffrn_reflns_theta_min 3.711
_diffrn_source 'Enhance (Mo) X-ray Source'
_exptl_absorpt_coefficient_mu 0.856
_exptl_absorpt_correction_T_max 1.00000
_exptl_absorpt_correction_T_min 0.87309
_exptl_absorpt_correction_type multi-scan
_exptl_absorpt_process_details
;
CrysAlisPro 1.171.39.46 (Rigaku Oxford Diffraction, 2018)
Empirical absorption correction using spherical harmonics,
 implemented in SCALE3 ABSPACK scaling algorithm.
;
_exptl_crystal_colour green
_exptl_crystal_colour_primary green
_exptl_crystal_density_diffrn 1.677
_exptl_crystal_description block
_exptl_crystal_F_000 375
_exptl_crystal_recrystallization_method 'Re-crystallisation from solvent: EtOH'
_exptl_crystal_size_max 0.35
_exptl_crystal_size_mid 0.15
_exptl_crystal_size_min 0.1
_refine_diff_density_max 0.455
_refine_diff_density_min -0.304
_refine_diff_density_rms 0.046
_refine_ls_extinction_method none
_refine_ls_goodness_of_fit_ref 1.039
_refine_ls_hydrogen_treatment mixed
_refine_ls_matrix_type full
_refine_ls_number_parameters 247
_refine_ls_number_reflns 3594
_refine_ls_number_restraints 57
_refine_ls_restrained_S_all 1.068
_refine_ls_R_factor_all 0.0572
_refine_ls_R_factor_gt 0.0421
_refine_ls_shift/su_max 0.000
_refine_ls_shift/su_mean 0.000
_refine_ls_structure_factor_coef Fsqd
_refine_ls_weighting_details 'w=1/[\s^2^(Fo^2^)+(0.0492P)^2^+0.2210P] where P=(Fo^2^+2Fc^2^)/3'
_refine_ls_weighting_scheme calc
_refine_ls_wR_factor_gt 0.1036
_refine_ls_wR_factor_ref 0.1112
_reflns_Friedel_coverage 0.000
_reflns_number_gt 2846
_reflns_number_total 3594
_reflns_threshold_expression 'I > 2\s(I)'
_cod_data_source_file c9dt03346g2.cif
_cod_data_source_block 2a
_cod_original_cell_volume 742.49(7)
_cod_database_code 7701338
_shelx_shelxl_version_number 2018/3
_shelx_space_group_comment
;
The symmetry employed for this shelxl refinement is uniquely defined
by the following loop, which should always be used as a source of
symmetry information in preference to the above space-group names.
They are only intended as comments.
;
_shelx_estimated_absorpt_t_max 0.919
_shelx_estimated_absorpt_t_min 0.754
_olex2_refinement_description
;
1. Fixed Uiso
 At 1.2 times of:
  All C(H) groups
 At 1.5 times of:
  All C(H,H,H) groups
2. Restrained distances
 C1-F1B = C1-F3B = C1-F2A = C1-F1A = C1-F3A = C1-F2B
 1.32 with sigma of 0.01
 F1B-F3B \\sim F1B-F2B \\sim F3B-F2B \\sim F1A-F2A \\sim F1A-F3A \\sim F2A-F3A
 with sigma of 0.02
3. Rigid body (RIGU) restrains
 F1B, F2B, F3B, C1
 with sigma for 1-2 distances of 0.004 and sigma for 1-3 distances of 0.004
 F3A, F1A, F2A, C1
 with sigma for 1-2 distances of 0.004 and sigma for 1-3 distances of 0.004
4. Others
 Sof(F3B)=Sof(F2B)=Sof(F1B)=1-FVAR(1)
 Sof(F1A)=Sof(F3A)=Sof(F2A)=FVAR(1)
5.a Aromatic/amide H refined with riding coordinates:
 C6(H6), C3(H3A), C10(H10), C8(H8), C9(H9)
5.b Idealised Me refined as rotating group:
 C12(H12A,H12B,H12C)
;

loop_
_space_group_symop_operation_xyz
'x, y, z'
'-x, -y, -z'

loop_
_atom_site_label
_atom_site_type_symbol
_atom_site_fract_x
_atom_site_fract_y
_atom_site_fract_z
_atom_site_U_iso_or_equiv
_atom_site_adp_type
_atom_site_occupancy
_atom_site_site_symmetry_order
_atom_site_calc_flag
_atom_site_refinement_flags_posn
_atom_site_refinement_flags_adp
_atom_site_refinement_flags_occupancy
_atom_site_disorder_assembly
_atom_site_disorder_group
Cu1 Cu 0.500000 0.500000 0.500000 0.04880(15) Uani 1 2 d S T P . .
O2 O 0.7075(2) 0.7013(2) 0.64091(17) 0.0620(5) Uani 1 1 d . . . . .
O1 O 0.3480(2) 0.6522(2) 0.49565(16) 0.0610(4) Uani 1 1 d . . . . .
F4 F 0.9743(2) 0.9345(2) 0.7917(2) 0.0948(6) Uani 1 1 d . . . . .
N1 N 0.5582(2) 0.5799(2) 0.34833(18) 0.0519(5) Uani 1 1 d . . . . .
F5 F 0.8218(3) 1.0787(3) 0.8332(2) 0.1216(9) Uani 1 1 d . . . . .
F6 F 0.8305(3) 0.8646(3) 0.91144(18) 0.1200(8) Uani 1 1 d . . . . .
N2 N 0.1843(3) 0.5856(3) 0.01364(19) 0.0596(5) Uani 1 1 d . . . . .
O3 O 0.0631(3) 0.6057(3) -0.0964(2) 0.0835(6) Uani 1 1 d . . . . .
C7 C 0.4711(3) 0.6500(3) 0.1371(2) 0.0512(5) Uani 1 1 d . . . . .
C6 C 0.4392(3) 0.5999(3) 0.2461(2) 0.0504(5) Uani 1 1 d . . . . .
H6 H 0.328910 0.579249 0.247870 0.061 Uiso 1 1 calc R . . . .
F1A F 0.185(3) 0.934(3) 0.4627(19) 0.168(10) Uani 0.242(14) 1 d D U . A 1
F3A F 0.090(2) 0.745(2) 0.546(2) 0.134(8) Uani 0.242(14) 1 d D U . A 1
C2 C 0.3807(3) 0.7865(3) 0.5686(2) 0.0494(5) Uani 1 1 d . . . . .
C3 C 0.5304(3) 0.8737(3) 0.6605(2) 0.0546(6) Uani 1 1 d . . . . .
H3A H 0.532571 0.972977 0.705461 0.066 Uiso 1 1 calc R . . . .
C4 C 0.6793(3) 0.8230(3) 0.6907(2) 0.0479(5) Uani 1 1 d . . . . .
C11 C 0.3330(3) 0.6648(3) 0.0250(2) 0.0576(6) Uani 1 1 d . . . . .
C5 C 0.8282(3) 0.9275(3) 0.8068(2) 0.0620(6) Uani 1 1 d . . . . .
C10 C 0.7188(3) 0.6135(3) 0.3476(3) 0.0619(7) Uani 1 1 d . . . . .
H10 H 0.802929 0.601164 0.418634 0.074 Uiso 1 1 calc R . . . .
C8 C 0.6379(3) 0.6840(3) 0.1394(3) 0.0643(7) Uani 1 1 d . . . . .
H8 H 0.666029 0.719371 0.069487 0.077 Uiso 1 1 calc R . . . .
C1 C 0.2272(4) 0.8545(4) 0.5522(3) 0.0747(8) Uani 1 1 d D U . . .
C9 C 0.7615(3) 0.6656(4) 0.2447(3) 0.0708(8) Uani 1 1 d . . . . .
H9 H 0.873150 0.688140 0.246324 0.085 Uiso 1 1 calc R . . . .
F2A F 0.2453(17) 0.952(2) 0.6642(11) 0.096(4) Uani 0.242(14) 1 d D U . A 1
C12 C 0.3712(5) 0.7656(4) -0.0709(3) 0.0915(10) Uani 1 1 d . . . . .
H12A H 0.382674 0.698024 -0.142206 0.137 Uiso 1 1 calc GR . . . .
H12B H 0.474520 0.848106 -0.029368 0.137 Uiso 1 1 calc GR . . . .
H12C H 0.281044 0.815346 -0.102582 0.137 Uiso 1 1 calc GR . . . .
H3 H -0.032(6) 0.561(6) -0.086(4) 0.144(19) Uiso 1 1 d . . . . .
F3B F 0.1149(7) 0.7618(9) 0.5886(7) 0.1179(19) Uani 0.758(14) 1 d D U . A 2
F2B F 0.2593(7) 1.0050(7) 0.6072(10) 0.167(3) Uani 0.758(14) 1 d D U . A 2
F1B F 0.1541(6) 0.8516(7) 0.4271(4) 0.1159(17) Uani 0.758(14) 1 d D U . A 2

loop_
_atom_site_aniso_label
_atom_site_aniso_U_11
_atom_site_aniso_U_22
_atom_site_aniso_U_33
_atom_site_aniso_U_23
_atom_site_aniso_U_13
_atom_site_aniso_U_12
Cu1 0.0422(2) 0.0553(3) 0.0378(2) -0.00596(16) 0.00291(15) 0.01084(17)
O2 0.0556(9) 0.0639(11) 0.0581(10) -0.0052(8) 0.0099(8) 0.0181(8)
O1 0.0529(9) 0.0656(11) 0.0494(9) -0.0077(8) 0.0045(7) 0.0104(8)
F4 0.0505(9) 0.1092(15) 0.1032(14) -0.0110(11) 0.0168(9) 0.0026(9)
N1 0.0432(9) 0.0573(11) 0.0447(10) -0.0048(8) 0.0066(8) 0.0088(8)
F5 0.0920(13) 0.0861(13) 0.1316(18) -0.0515(12) -0.0227(12) 0.0271(11)
F6 0.0955(14) 0.181(2) 0.0488(10) 0.0242(12) 0.0000(9) -0.0072(14)
N2 0.0602(12) 0.0753(14) 0.0455(11) 0.0144(10) 0.0117(9) 0.0277(11)
O3 0.0758(14) 0.1138(18) 0.0612(12) 0.0353(12) 0.0072(10) 0.0355(13)
C7 0.0555(13) 0.0470(12) 0.0470(12) -0.0011(9) 0.0170(10) 0.0090(10)
C6 0.0444(11) 0.0561(13) 0.0446(12) -0.0002(10) 0.0102(9) 0.0106(10)
F1A 0.183(18) 0.25(2) 0.201(14) 0.169(17) 0.135(14) 0.157(18)
F3A 0.045(5) 0.104(9) 0.198(18) -0.026(9) 0.005(8) -0.020(6)
C2 0.0499(12) 0.0556(13) 0.0421(11) 0.0084(10) 0.0146(10) 0.0132(10)
C3 0.0523(13) 0.0533(13) 0.0511(13) -0.0032(10) 0.0106(10) 0.0136(10)
C4 0.0493(12) 0.0527(13) 0.0381(11) 0.0047(9) 0.0139(9) 0.0080(10)
C11 0.0710(16) 0.0548(14) 0.0477(13) 0.0083(10) 0.0197(12) 0.0177(12)
C5 0.0543(14) 0.0697(17) 0.0521(14) -0.0018(12) 0.0096(11) 0.0124(12)
C10 0.0426(12) 0.0714(16) 0.0576(15) -0.0048(12) 0.0065(11) 0.0074(11)
C8 0.0641(15) 0.0659(16) 0.0593(15) 0.0037(12) 0.0264(13) 0.0044(13)
C1 0.0558(15) 0.0771(19) 0.0810(19) 0.0074(15) 0.0075(14) 0.0197(14)
C9 0.0481(13) 0.0789(19) 0.0747(18) -0.0035(14) 0.0215(13) 0.0012(13)
F2A 0.083(6) 0.119(9) 0.101(7) -0.003(6) 0.031(5) 0.069(6)
C12 0.106(3) 0.085(2) 0.081(2) 0.0374(18) 0.0271(19) 0.0119(19)
F3B 0.071(3) 0.176(5) 0.131(4) 0.041(3) 0.054(3) 0.047(3)
F2B 0.091(3) 0.092(3) 0.249(7) -0.059(4) -0.034(4) 0.051(2)
F1B 0.089(2) 0.129(3) 0.110(2) 0.037(2) -0.018(2) 0.048(2)

loop_
_atom_type_symbol
_atom_type_description
_atom_type_scat_dispersion_real
_atom_type_scat_dispersion_imag
_atom_type_scat_source
C C 0.0033 0.0016 'International Tables Vol C Tables 4.2.6.8 and 6.1.1.4'
H H 0.0000 0.0000 'International Tables Vol C Tables 4.2.6.8 and 6.1.1.4'
Cu Cu 0.3201 1.2651 'International Tables Vol C Tables 4.2.6.8 and 6.1.1.4'
F F 0.0171 0.0103 'International Tables Vol C Tables 4.2.6.8 and 6.1.1.4'
N N 0.0061 0.0033 'International Tables Vol C Tables 4.2.6.8 and 6.1.1.4'
O O 0.0106 0.0060 'International Tables Vol C Tables 4.2.6.8 and 6.1.1.4'

loop_
_geom_angle_atom_site_label_1
_geom_angle_atom_site_label_2
_geom_angle_atom_site_label_3
_geom_angle
_geom_angle_site_symmetry_1
_geom_angle_site_symmetry_3
O2 Cu1 O2 180.0 . 2_666
O1 Cu1 O2 93.05(6) . 2_666
O1 Cu1 O2 86.95(6) . .
O1 Cu1 O2 93.05(6) 2_666 .
O1 Cu1 O2 86.95(6) 2_666 2_666
O1 Cu1 O1 180.0 . 2_666
N1 Cu1 O2 88.83(7) 2_666 .
N1 Cu1 O2 91.17(7) 2_666 2_666
N1 Cu1 O2 91.17(7) . .
N1 Cu1 O2 88.83(7) . 2_666
N1 Cu1 O1 90.27(8) . 2_666
N1 Cu1 O1 90.27(8) 2_666 .
N1 Cu1 O1 89.73(8) 2_666 2_666
N1 Cu1 O1 89.73(8) . .
N1 Cu1 N1 180.00(11) . 2_666
C4 O2 Cu1 121.83(15) . .
C2 O1 Cu1 127.26(16) . .
C6 N1 Cu1 121.13(15) . .
C6 N1 C10 118.4(2) . .
C10 N1 Cu1 120.49(18) . .
C11 N2 O3 112.4(2) . .
C6 C7 C11 121.2(2) . .
C8 C7 C6 116.6(2) . .
C8 C7 C11 122.3(2) . .
N1 C6 C7 123.7(2) . .
O1 C2 C3 129.2(2) . .
O1 C2 C1 112.7(2) . .
C3 C2 C1 118.0(2) . .
C2 C3 C4 124.5(2) . .
O2 C4 C3 129.0(2) . .
O2 C4 C5 114.0(2) . .
C3 C4 C5 116.9(2) . .
N2 C11 C7 116.8(2) . .
N2 C11 C12 122.9(3) . .
C7 C11 C12 120.2(3) . .
F4 C5 F5 105.9(2) . .
F4 C5 F6 106.4(2) . .
F4 C5 C4 113.5(2) . .
F5 C5 F6 107.5(2) . .
F5 C5 C4 113.9(2) . .
F6 C5 C4 109.3(2) . .
N1 C10 C9 121.7(3) . .
C9 C8 C7 120.2(2) . .
F1A C1 F3A 107.0(10) . .
F1A C1 C2 120.4(8) . .
F1A C1 F2A 105.7(9) . .
F3A C1 C2 113.2(12) . .
F3A C1 F2A 98.4(8) . .
F2A C1 C2 109.6(6) . .
F3B C1 C2 110.2(4) . .
F3B C1 F2B 111.4(5) . .
F3B C1 F1B 105.6(4) . .
F2B C1 C2 115.2(3) . .
F2B C1 F1B 104.6(5) . .
F1B C1 C2 109.3(3) . .
C10 C9 C8 119.5(2) . .

loop_
_geom_bond_atom_site_label_1
_geom_bond_atom_site_label_2
_geom_bond_distance
_geom_bond_site_symmetry_2
Cu1 O2 2.2463(17) 2_666
Cu1 O2 2.2463(17) .
Cu1 O1 2.0300(18) .
Cu1 O1 2.0300(18) 2_666
Cu1 N1 2.018(2) 2_666
Cu1 N1 2.017(2) .
O2 C4 1.227(3) .
O1 C2 1.255(3) .
F4 C5 1.299(3) .
N1 C6 1.336(3) .
N1 C10 1.348(3) .
F5 C5 1.317(3) .
F6 C5 1.319(3) .
N2 O3 1.402(3) .
N2 C11 1.274(3) .
C7 C6 1.393(3) .
C7 C11 1.480(3) .
C7 C8 1.389(3) .
F1A C1 1.274(8) .
F3A C1 1.320(8) .
C2 C3 1.377(3) .
C2 C1 1.523(4) .
C3 C4 1.399(3) .
C4 C5 1.540(3) .
C11 C12 1.500(4) .
C10 C9 1.373(4) .
C8 C9 1.374(4) .
C1 F2A 1.355(8) .
C1 F3B 1.299(5) .
C1 F2B 1.300(5) .
C1 F1B 1.327(4) .

loop_
_geom_hbond_atom_site_label_D
_geom_hbond_atom_site_label_H
_geom_hbond_atom_site_label_A
_geom_hbond_distance_DH
_geom_hbond_distance_HA
_geom_hbond_distance_DA
_geom_hbond_angle_DHA
_geom_hbond_site_symmetry_A
_geom_hbond_publ_flag
O3 H3 N2 0.87(4) 2.01(4) 2.827(3) 156(4) 2_565 yes
